data_4501714
loop_
_publ_author_name
'Chen, Zhenxia'
'Xiang, Shengchang'
'Liao, Tengbiao'
'Yang, Yongtai'
'Chen, Yu-Sheng'
'Zhou, Yaming'
'Zhao, Dongyuan'
'Chen, Banglin'

_publ_section_title
;
 A New Multidentate Hexacarboxylic Acid for the Construction of Porous
 Metal&#x2212;Organic Frameworks of Diverse Structures and Porosities
;
_journal_issue 6
_journal_name_full 'Crystal Growth &amp; Design'
_journal_page_first 2775
_journal_paper_doi 10.1021/cg100316s
_journal_volume 10
_journal_year 2010
_chemical_formula_moiety 'C40.50 H39 N3 O16.50 Zn3'
_chemical_formula_sum 'C40.5 H39 N3 O16.5 Zn3'
_chemical_formula_weight 1027.86
_chemical_name_systematic
; 
 ? 
;
_space_group_IT_number 161
_symmetry_cell_setting trigonal
_symmetry_space_group_name_Hall 'R 3 -2"c'
_symmetry_space_group_name_H-M 'R 3 c :H'
_atom_sites_solution_hydrogens geom
_atom_sites_solution_primary direct
_atom_sites_solution_secondary difmap
_audit_creation_method SHELXL-97
_cell_angle_alpha 90.00
_cell_angle_beta 90.00
_cell_angle_gamma 120.00
_cell_formula_units_Z 12
_cell_length_a 22.602(3)
_cell_length_b 22.602(3)
_cell_length_c 39.721(8)
_cell_measurement_reflns_used 587
_cell_measurement_temperature 90(2)
_cell_measurement_theta_max 24.129
_cell_measurement_theta_min 2.236
_cell_volume 17573(5)
_computing_cell_refinement 'Bruker SAINT+'
_computing_data_collection 'Bruker APEX2'
_computing_data_reduction 'Bruker SAINT+'
_computing_molecular_graphics 'Bruker SHELXTL'
_computing_publication_material 'Bruker SHELXTL'
_computing_structure_refinement 'SHELXL-97 (Sheldrick, 1997)'
_computing_structure_solution 'SHELXS-97 (Sheldrick, 1990)'
_diffrn_ambient_temperature 90(2)
_diffrn_measured_fraction_theta_full 1.000
_diffrn_measured_fraction_theta_max 1.000
_diffrn_radiation_monochromator graphite
_diffrn_radiation_source 'fine-focus sealed tube'
_diffrn_radiation_type MoK\a
_diffrn_radiation_wavelength 0.71073
_diffrn_reflns_av_R_equivalents 0.0654
_diffrn_reflns_av_sigmaI/netI 0.0383
_diffrn_reflns_limit_h_max 28
_diffrn_reflns_limit_h_min -28
_diffrn_reflns_limit_k_max 28
_diffrn_reflns_limit_k_min -28
_diffrn_reflns_limit_l_max 50
_diffrn_reflns_limit_l_min -50
_diffrn_reflns_number 49068
_diffrn_reflns_theta_full 27.00
_diffrn_reflns_theta_max 27.00
_diffrn_reflns_theta_min 1.46
_exptl_absorpt_coefficient_mu 1.275
_exptl_absorpt_correction_T_max 0.8621
_exptl_absorpt_correction_T_min 0.8318
_exptl_absorpt_correction_type multi-scan
_exptl_absorpt_process_details sadabs
_exptl_crystal_colour colorless
_exptl_crystal_density_diffrn 1.165
_exptl_crystal_density_method 'not measured'
_exptl_crystal_description cubic
_exptl_crystal_F_000 6300
_exptl_crystal_size_max 0.15
_exptl_crystal_size_mid 0.15
_exptl_crystal_size_min 0.12
_platon_squeeze_details
;
Although there were five peaks within the void from Fourier difference map,
the highly disordered solvents within the void were not crystallographically
well defined.

The SQUEEZE routine of the program PLATON was used
in order to eliminate the contribution of disordered solvents molecules,
thereby a final model based only on the ordered part of the crystal structure
was obtained.

The SQUEEZE routine suggested that
a total potential solvent area volume of 7182.0 Ang^3^[40.9% of cell volume],
and a void electron population of 108 per cell.

Refinement after the SQUEEZE routine gave significantly improved R values.
[R values before SQUEEZE]
R1 = 0.1118 for >2sigma(I) data
R1 = 0.1168, wR2 = 0.3195, GooF = S = 1.397 for all data
( 8918 data and 1 restraint / 330 parameters)
;
_refine_diff_density_max 0.886
_refine_diff_density_min -0.380
_refine_diff_density_rms 0.092
_refine_ls_abs_structure_details 'Flack H D (1983), Acta Cryst. A39, 876-881'
_refine_ls_abs_structure_Flack 0.00(8)
_refine_ls_extinction_method none
_refine_ls_goodness_of_fit_ref 1.049
_refine_ls_hydrogen_treatment constr
_refine_ls_matrix_type full
_refine_ls_number_parameters 380
_refine_ls_number_reflns 8542
_refine_ls_number_restraints 7
_refine_ls_restrained_S_all 1.050
_refine_ls_R_factor_all 0.0516
_refine_ls_R_factor_gt 0.0453
_refine_ls_shift/su_max 0.001
_refine_ls_shift/su_mean 0.000
_refine_ls_structure_factor_coef Fsqd
_refine_ls_weighting_details 'calc w=1/[\s^2^(Fo^2^)+(0.0797P)^2^+0.0000P] where P=(Fo^2^+2Fc^2^)/3'
_refine_ls_weighting_scheme calc
_refine_ls_wR_factor_gt 0.1137
_refine_ls_wR_factor_ref 0.1164
_reflns_number_gt 7587
_reflns_number_total 8542
_reflns_threshold_expression >2sigma(I)
_cod_data_source_file cg100316s_si_002.cif
_cod_data_source_block MOF2
_cod_depositor_comments
;
The following automatic conversions were performed:

'_symmetry_cell_setting' value 'Trigonal' changed to 'trigonal'
according to /home/saulius/struct/CIF-dictionaries/cif_core.dic
dictionary named 'cif_core.dic' version 2.4.2 from 2011-04-26.

Automatic conversion script
Id: cif_fix_values 1715 2011-07-08 13:25:40Z adriana 
;
_cod_original_sg_symbol_H-M R3c
_cod_original_formula_sum 'C40.50 H39 N3 O16.50 Zn3'
_cod_database_code 4501714

loop_
_symmetry_equiv_pos_as_xyz
'x, y, z'
'-y, x-y, z'
'-x+y, -x, z'
'-y, -x, z+1/2'
'-x+y, y, z+1/2'
'x, x-y, z+1/2'
'x+2/3, y+1/3, z+1/3'
'-y+2/3, x-y+1/3, z+1/3'
'-x+y+2/3, -x+1/3, z+1/3'
'-y+2/3, -x+1/3, z+5/6'
'-x+y+2/3, y+1/3, z+5/6'
'x+2/3, x-y+1/3, z+5/6'
'x+1/3, y+2/3, z+2/3'
'-y+1/3, x-y+2/3, z+2/3'
'-x+y+1/3, -x+2/3, z+2/3'
'-y+1/3, -x+2/3, z+7/6'
'-x+y+1/3, y+2/3, z+7/6'
'x+1/3, x-y+2/3, z+7/6'

loop_
_atom_site_label
_atom_site_type_symbol
_atom_site_fract_x
_atom_site_fract_y
_atom_site_fract_z
_atom_site_U_iso_or_equiv
_atom_site_adp_type
_atom_site_occupancy
_atom_site_symmetry_multiplicity
_atom_site_calc_flag
_atom_site_refinement_flags
Zn1 Zn 0.45805(2) 0.12010(2) 1.039527(12) 0.02285(11) Uani 1 1 d .
Zn2 Zn 0.32655(2) -0.01574(2) 1.074557(11) 0.01987(11) Uani 1 1 d .
C1 C 0.41463(18) -0.03124(18) 1.02621(9) 0.0208(8) Uani 1 1 d .
C2 C 0.43307(19) -0.07464(18) 1.00371(10) 0.0217(8) Uani 1 1 d .
C3 C 0.49083(19) -0.04283(19) 0.98369(10) 0.0229(8) Uani 1 1 d .
H3A H 0.5178 0.0056 0.9836 0.027 Uiso 1 1 calc R
C4 C 0.50995(18) -0.08161(18) 0.96355(9) 0.0200(7) Uani 1 1 d .
C5 C 0.46957(19) -0.15307(19) 0.96470(9) 0.0204(8) Uani 1 1 d .
H5A H 0.4821 -0.1800 0.9514 0.024 Uiso 1 1 calc R
C6 C 0.41226(19) -0.18506(18) 0.98468(10) 0.0199(7) Uani 1 1 d .
C7 C 0.39328(19) -0.14558(18) 1.00383(10) 0.0212(8) Uani 1 1 d .
H7A H 0.3529 -0.1672 1.0171 0.025 Uiso 1 1 calc R
C8 C 0.57303(19) -0.0457(2) 0.94251(10) 0.0241(8) Uani 1 1 d .
C9 C 0.37153(18) -0.26178(17) 0.98564(9) 0.0205(8) Uani 1 1 d .
C10 C 0.40445(17) -0.29969(18) 0.98553(9) 0.0179(7) Uani 1 1 d .
H10A H 0.4530 -0.2769 0.9854 0.022 Uiso 1 1 calc R
C11 C 0.3029(2) 0.05871(19) 1.02318(10) 0.0240(8) Uani 1 1 d .
C12 C 0.25741(19) 0.08194(19) 1.00733(10) 0.0233(8) Uani 1 1 d .
C13 C 0.2873(2) 0.13972(19) 0.98535(10) 0.0260(8) Uani 1 1 d .
H13A H 0.3343 0.1613 0.9795 0.031 Uiso 1 1 calc R
C14 C 0.24643(19) 0.1630(2) 0.97299(10) 0.0246(8) Uani 1 1 d .
C15 C 0.1778(2) 0.1311(2) 0.98101(11) 0.0279(9) Uani 1 1 d .
H15A H 0.1512 0.1500 0.9729 0.034 Uiso 1 1 calc R
C16 C 0.14648(19) 0.0723(2) 1.00056(10) 0.0245(8) Uani 1 1 d .
C17 C 0.1891(2) 0.04834(19) 1.01392(10) 0.0232(8) Uani 1 1 d .
H17A H 0.1697 0.0085 1.0276 0.028 Uiso 1 1 calc R
C18 C 0.07207(18) 0.03542(19) 1.00555(10) 0.0225(8) Uani 1 1 d .
C19 C 0.0351(2) -0.0362(2) 1.00636(10) 0.0270(9) Uani 1 1 d .
H19A H 0.0589 -0.0608 1.0075 0.032 Uiso 1 1 calc R
C20 C 0.2749(2) 0.2247(2) 0.94989(11) 0.0301(9) Uani 1 1 d .
O1 O 0.35906(14) -0.06183(13) 1.04181(7) 0.0258(6) Uani 1 1 d .
O2 O 0.45794(13) 0.03105(13) 1.02796(7) 0.0260(6) Uani 1 1 d .
O3 O 0.61222(14) 0.01713(15) 0.94639(7) 0.0318(7) Uani 1 1 d .
O4 O 0.58728(12) -0.07872(12) 0.92110(6) 0.0214(5) Uani 1 1 d .
O5 O 0.32459(14) 0.23580(15) 0.93088(7) 0.0298(6) Uani 1 1 d .
O6 O 0.24822(15) 0.26122(15) 0.94961(8) 0.0355(7) Uani 1 1 d .
O7 O 0.27398(13) 0.00953(13) 1.04340(7) 0.0249(6) Uani 1 1 d .
O8 O 0.36482(14) 0.08975(15) 1.01554(8) 0.0321(7) Uani 1 1 d .
C1S C 0.4543(3) 0.2458(2) 1.03011(13) 0.0438(12) Uani 1 1 d .
H1SA H 0.4606 0.2373 1.0073 0.053 Uiso 1 1 calc R
C2S C 0.4283(3) 0.3072(3) 1.07062(19) 0.0659(17) Uani 1 1 d .
H2SA H 0.4289 0.2725 1.0852 0.099 Uiso 1 1 calc R
H2SB H 0.3838 0.3046 1.0724 0.099 Uiso 1 1 calc R
H2SC H 0.4644 0.3527 1.0777 0.099 Uiso 1 1 calc R
C3S C 0.4390(6) 0.3386(4) 1.0123(2) 0.108(3) Uani 1 1 d .
H3SA H 0.4474 0.3255 0.9900 0.162 Uiso 1 1 calc R
H3SB H 0.4747 0.3854 1.0174 0.162 Uiso 1 1 calc R
H3SC H 0.3943 0.3358 1.0124 0.162 Uiso 1 1 calc R
N1S N 0.4398(3) 0.2952(2) 1.03602(12) 0.0537(11) Uani 1 1 d .
O1S O 0.46010(16) 0.20985(15) 1.05210(7) 0.0353(7) Uani 1 1 d .
C4S C 0.4902(3) 0.1265(3) 0.96886(12) 0.0435(12) Uani 1 1 d .
H4SA H 0.4447 0.0891 0.9692 0.052 Uiso 1 1 calc R
C5S C 0.4992(4) 0.0879(4) 0.91335(19) 0.087(2) Uani 1 1 d .
H5SA H 0.4508 0.0548 0.9169 0.130 Uiso 1 1 calc R
H5SB H 0.5249 0.0637 0.9111 0.130 Uiso 1 1 calc R
H5SC H 0.5045 0.1140 0.8928 0.130 Uiso 1 1 calc R
C6S C 0.5934(5) 0.1842(8) 0.9378(2) 0.169(7) Uani 1 1 d U
H6SA H 0.6086 0.2138 0.9576 0.253 Uiso 1 1 calc R
H6SB H 0.5983 0.2115 0.9177 0.253 Uiso 1 1 calc R
H6SC H 0.6214 0.1624 0.9352 0.253 Uiso 1 1 calc R
N2S N 0.5251(3) 0.1339(3) 0.94168(13) 0.0638(13) Uani 1 1 d .
O2S O 0.50910(16) 0.16179(16) 0.99395(8) 0.0385(7) Uani 1 1 d .
C7S C 0.6100(2) 0.2243(2) 1.05907(13) 0.0419(11) Uani 1 1 d .
H7SA H 0.6499 0.2279 1.0708 0.063 Uiso 1 1 calc R
H7SB H 0.5962 0.2544 1.0699 0.063 Uiso 1 1 calc R
H7SC H 0.6217 0.2379 1.0355 0.063 Uiso 1 1 calc R
O3S O 0.55562(14) 0.15611(15) 1.06056(8) 0.0327(6) Uani 1 1 d .

loop_
_atom_site_aniso_label
_atom_site_aniso_U_11
_atom_site_aniso_U_22
_atom_site_aniso_U_33
_atom_site_aniso_U_23
_atom_site_aniso_U_13
_atom_site_aniso_U_12
Zn1 0.0190(2) 0.0172(2) 0.0300(2) 0.00054(18) 0.00340(18) 0.00723(17)
Zn2 0.0202(2) 0.0163(2) 0.0237(2) 0.00095(18) 0.00150(17) 0.00952(19)
C1 0.0171(18) 0.0191(18) 0.0261(19) -0.0026(15) -0.0003(15) 0.0089(15)
C2 0.0188(18) 0.0148(17) 0.030(2) 0.0016(15) -0.0038(15) 0.0074(15)
C3 0.0197(18) 0.0161(18) 0.032(2) -0.0060(15) -0.0051(15) 0.0084(15)
C4 0.0169(18) 0.0166(17) 0.0251(19) -0.0012(14) -0.0056(15) 0.0072(15)
C5 0.0220(19) 0.0184(18) 0.0193(19) -0.0011(14) 0.0000(14) 0.0090(16)
C6 0.0169(17) 0.0213(18) 0.0247(18) -0.0019(14) -0.0037(15) 0.0119(15)
C7 0.0144(18) 0.0173(17) 0.031(2) 0.0044(15) 0.0076(15) 0.0073(14)
C8 0.0186(19) 0.024(2) 0.029(2) 0.0003(16) -0.0020(15) 0.0095(17)
C9 0.0194(18) 0.0123(16) 0.028(2) 0.0005(14) 0.0016(15) 0.0067(14)
C10 0.0084(16) 0.0205(18) 0.0199(17) -0.0007(14) -0.0013(13) 0.0035(14)
C11 0.025(2) 0.0167(18) 0.028(2) 0.0012(15) -0.0004(16) 0.0089(16)
C12 0.0240(19) 0.0209(19) 0.025(2) 0.0039(15) -0.0067(15) 0.0114(16)
C13 0.0233(19) 0.0208(19) 0.030(2) 0.0020(16) 0.0041(16) 0.0078(16)
C14 0.0233(19) 0.0216(19) 0.028(2) 0.0049(16) -0.0059(16) 0.0108(16)
C15 0.024(2) 0.025(2) 0.034(2) 0.0044(17) -0.0026(17) 0.0119(17)
C16 0.0192(18) 0.0212(19) 0.032(2) 0.0009(16) -0.0020(15) 0.0093(16)
C17 0.028(2) 0.0135(17) 0.027(2) 0.0030(15) 0.0017(16) 0.0093(16)
C18 0.0170(18) 0.0204(18) 0.031(2) 0.0054(15) -0.0017(15) 0.0099(15)
C19 0.025(2) 0.0207(19) 0.036(2) 0.0024(16) 0.0049(17) 0.0118(16)
C20 0.022(2) 0.029(2) 0.033(2) 0.0037(18) -0.0025(17) 0.0078(17)
O1 0.0225(14) 0.0153(13) 0.0365(15) 0.0005(11) 0.0098(12) 0.0070(11)
O2 0.0179(13) 0.0160(13) 0.0386(16) -0.0081(11) 0.0038(11) 0.0045(11)
O3 0.0220(14) 0.0259(15) 0.0399(17) -0.0034(12) 0.0067(12) 0.0062(13)
O4 0.0124(12) 0.0173(12) 0.0328(14) -0.0010(11) 0.0019(11) 0.0063(10)
O5 0.0333(16) 0.0303(15) 0.0263(14) 0.0047(12) -0.0023(12) 0.0164(13)
O6 0.0268(15) 0.0226(15) 0.0533(19) 0.0111(13) 0.0006(14) 0.0096(13)
O7 0.0221(14) 0.0228(14) 0.0318(15) 0.0024(12) -0.0016(11) 0.0127(12)
O8 0.0227(15) 0.0341(16) 0.0377(16) 0.0071(13) -0.0017(12) 0.0127(13)
C1S 0.054(3) 0.030(2) 0.040(3) -0.001(2) -0.001(2) 0.016(2)
C2S 0.056(4) 0.043(3) 0.102(5) 0.008(3) 0.008(4) 0.027(3)
C3S 0.151(9) 0.084(6) 0.115(7) 0.014(5) -0.018(6) 0.078(7)
N1S 0.063(3) 0.041(2) 0.058(3) 0.001(2) -0.002(2) 0.026(2)
O1S 0.0470(19) 0.0268(15) 0.0342(16) -0.0024(13) -0.0064(14) 0.0200(14)
C4S 0.040(3) 0.044(3) 0.038(3) 0.008(2) 0.007(2) 0.014(2)
C5S 0.093(6) 0.105(6) 0.067(4) 0.005(4) 0.021(4) 0.052(5)
C6S 0.061(6) 0.309(17) 0.072(6) -0.018(8) 0.009(4) 0.044(8)
N2S 0.064(3) 0.081(4) 0.053(3) 0.001(3) 0.007(2) 0.042(3)
O2S 0.0384(18) 0.0339(17) 0.0334(17) 0.0054(14) 0.0082(14) 0.0107(14)
C7S 0.035(3) 0.040(3) 0.048(3) 0.003(2) 0.003(2) 0.018(2)
O3S 0.0216(14) 0.0273(15) 0.0433(17) -0.0045(13) -0.0018(12) 0.0078(12)

loop_
_atom_type_symbol
_atom_type_description
_atom_type_scat_dispersion_real
_atom_type_scat_dispersion_imag
_atom_type_scat_source
C C 0.0033 0.0016 'International Tables Vol C Tables 4.2.6.8 and 6.1.1.4'
H H 0.0000 0.0000 'International Tables Vol C Tables 4.2.6.8 and 6.1.1.4'
N N 0.0061 0.0033 'International Tables Vol C Tables 4.2.6.8 and 6.1.1.4'
O O 0.0106 0.0060 'International Tables Vol C Tables 4.2.6.8 and 6.1.1.4'
Zn Zn 0.2839 1.4301 'International Tables Vol C Tables 4.2.6.8 and 6.1.1.4'

loop_
_geom_angle_atom_site_label_1
_geom_angle_atom_site_label_2
_geom_angle_atom_site_label_3
_geom_angle
_geom_angle_site_symmetry_1
_geom_angle_site_symmetry_3
O2 Zn1 O1S 178.47(12) . .
O2 Zn1 O8 93.96(11) . .
O1S Zn1 O8 87.50(12) . .
O2 Zn1 O2S 88.75(12) . .
O1S Zn1 O2S 91.73(13) . .
O8 Zn1 O2S 89.53(12) . .
O2 Zn1 O3S 87.46(11) . .
O1S Zn1 O3S 91.12(12) . .
O8 Zn1 O3S 175.50(12) . .
O2S Zn1 O3S 86.23(12) . .
O2 Zn1 O4 90.94(10) . 16_554
O1S Zn1 O4 88.48(11) . 16_554
O8 Zn1 O4 94.20(11) . 16_554
O2S Zn1 O4 176.27(11) . 16_554
O3S Zn1 O4 90.04(11) . 16_554
O7 Zn2 O1 99.86(12) . .
O7 Zn2 O5 97.74(11) . 17_544
O1 Zn2 O5 102.60(11) . 17_544
O7 Zn2 O4 103.64(11) . 16_554
O1 Zn2 O4 107.50(11) . 16_554
O5 Zn2 O4 139.05(11) 17_544 16_554
O7 Zn2 O6 158.62(11) . 17_544
O1 Zn2 O6 87.48(11) . 17_544
O5 Zn2 O6 60.94(11) 17_544 17_544
O4 Zn2 O6 93.06(11) 16_554 17_544
O7 Zn2 O3 86.22(11) . 16_554
O1 Zn2 O3 166.68(11) . 16_554
O5 Zn2 O3 88.18(11) 17_544 16_554
O4 Zn2 O3 59.34(10) 16_554 16_554
O6 Zn2 O3 91.05(11) 17_544 16_554
O7 Zn2 C20 128.65(13) . 17_544
O1 Zn2 C20 95.10(12) . 17_544
O5 Zn2 C20 30.91(13) 17_544 17_544
O4 Zn2 C20 118.02(13) 16_554 17_544
O6 Zn2 C20 30.05(13) 17_544 17_544
O3 Zn2 C20 90.19(12) 16_554 17_544
O7 Zn2 C8 96.45(12) . 16_554
O1 Zn2 C8 137.38(12) . 16_554
O5 Zn2 C8 113.86(12) 17_544 16_554
O4 Zn2 C8 29.99(11) 16_554 16_554
O6 Zn2 C8 91.38(12) 17_544 16_554
O3 Zn2 C8 29.38(11) 16_554 16_554
C20 Zn2 C8 104.79(13) 17_544 16_554
O2 C1 O1 126.7(3) . .
O2 C1 C2 116.3(3) . .
O1 C1 C2 117.0(3) . .
C3 C2 C7 119.9(4) . .
C3 C2 C1 119.4(3) . .
C7 C2 C1 120.7(3) . .
C2 C3 C4 120.5(3) . .
C2 C3 H3A 119.7 . .
C4 C3 H3A 119.7 . .
C5 C4 C3 118.3(3) . .
C5 C4 C8 122.6(3) . .
C3 C4 C8 119.1(3) . .
C6 C5 C4 121.5(3) . .
C6 C5 H5A 119.2 . .
C4 C5 H5A 119.2 . .
C5 C6 C7 119.3(3) . .
C5 C6 C9 119.6(3) . .
C7 C6 C9 121.2(3) . .
C2 C7 C6 120.5(4) . .
C2 C7 H7A 119.8 . .
C6 C7 H7A 119.8 . .
O3 C8 O4 120.2(4) . .
O3 C8 C4 119.3(3) . .
O4 C8 C4 120.4(3) . .
O3 C8 Zn2 64.3(2) . 10_554
O4 C8 Zn2 56.04(18) . 10_554
C4 C8 Zn2 174.8(3) . 10_554
C10 C9 C10 119.4(3) . 2_545
C10 C9 C6 120.3(3) . .
C10 C9 C6 120.3(3) 2_545 .
C9 C10 C9 120.6(3) . 3_655
C9 C10 H10A 119.7 . .
C9 C10 H10A 119.7 3_655 .
O8 C11 O7 126.3(4) . .
O8 C11 C12 118.1(3) . .
O7 C11 C12 115.6(3) . .
C17 C12 C13 120.9(3) . .
C17 C12 C11 120.4(3) . .
C13 C12 C11 118.8(3) . .
C14 C13 C12 118.2(4) . .
C14 C13 H13A 120.9 . .
C12 C13 H13A 120.9 . .
C13 C14 C15 121.0(4) . .
C13 C14 C20 121.0(4) . .
C15 C14 C20 118.0(3) . .
C14 C15 C16 122.0(4) . .
C14 C15 H15A 119.0 . .
C16 C15 H15A 119.0 . .
C15 C16 C17 117.1(4) . .
C15 C16 C18 120.6(3) . .
C17 C16 C18 122.3(3) . .
C12 C17 C16 120.7(3) . .
C12 C17 H17A 119.7 . .
C16 C17 H17A 119.7 . .
C19 C18 C19 118.8(4) . 2
C19 C18 C16 120.7(3) . .
C19 C18 C16 120.2(3) 2 .
C18 C19 C18 121.1(4) . 3
C18 C19 H19A 119.5 . .
C18 C19 H19A 119.5 3 .
O6 C20 O5 122.5(4) . .
O6 C20 C14 119.5(4) . .
O5 C20 C14 118.0(4) . .
O6 C20 Zn2 65.9(2) . 11_554
O5 C20 Zn2 56.6(2) . 11_554
C14 C20 Zn2 173.6(3) . 11_554
C1 O1 Zn2 123.8(2) . .
C1 O2 Zn1 136.8(2) . .
C8 O3 Zn2 86.3(2) . 10_554
C8 O4 Zn2 94.0(2) . 10_554
C8 O4 Zn1 134.7(2) . 10_554
Zn2 O4 Zn1 102.36(11) 10_554 10_554
C20 O5 Zn2 92.5(2) . 11_554
C20 O6 Zn2 84.0(2) . 11_554
C11 O7 Zn2 122.1(2) . .
C11 O8 Zn1 137.4(3) . .
O1S C1S N1S 125.0(5) . .
O1S C1S H1SA 117.5 . .
N1S C1S H1SA 117.5 . .
N1S C2S H2SA 109.5 . .
N1S C2S H2SB 109.5 . .
H2SA C2S H2SB 109.5 . .
N1S C2S H2SC 109.5 . .
H2SA C2S H2SC 109.5 . .
H2SB C2S H2SC 109.5 . .
N1S C3S H3SA 109.5 . .
N1S C3S H3SB 109.5 . .
H3SA C3S H3SB 109.5 . .
N1S C3S H3SC 109.5 . .
H3SA C3S H3SC 109.5 . .
H3SB C3S H3SC 109.5 . .
C1S N1S C3S 125.2(6) . .
C1S N1S C2S 117.8(5) . .
C3S N1S C2S 116.9(6) . .
C1S O1S Zn1 120.9(3) . .
O2S C4S N2S 127.4(5) . .
O2S C4S H4SA 116.3 . .
N2S C4S H4SA 116.3 . .
N2S C5S H5SA 109.5 . .
N2S C5S H5SB 109.5 . .
H5SA C5S H5SB 109.5 . .
N2S C5S H5SC 109.5 . .
H5SA C5S H5SC 109.5 . .
H5SB C5S H5SC 109.5 . .
N2S C6S H6SA 109.5 . .
N2S C6S H6SB 109.5 . .
H6SA C6S H6SB 109.5 . .
N2S C6S H6SC 109.5 . .
H6SA C6S H6SC 109.5 . .
H6SB C6S H6SC 109.5 . .
C4S N2S C6S 123.5(7) . .
C4S N2S C5S 123.7(6) . .
C6S N2S C5S 112.6(7) . .
C4S O2S Zn1 118.7(3) . .
O3S C7S H7SA 109.5 . .
O3S C7S H7SB 109.5 . .
H7SA C7S H7SB 109.5 . .
O3S C7S H7SC 109.5 . .
H7SA C7S H7SC 109.5 . .
H7SB C7S H7SC 109.5 . .
C7S O3S Zn1 125.3(3) . .

loop_
_geom_bond_atom_site_label_1
_geom_bond_atom_site_label_2
_geom_bond_distance
_geom_bond_site_symmetry_2
Zn1 O2 2.063(3) .
Zn1 O1S 2.067(3) .
Zn1 O8 2.091(3) .
Zn1 O2S 2.100(3) .
Zn1 O3S 2.105(3) .
Zn1 O4 2.155(3) 16_554
Zn2 O7 1.987(3) .
Zn2 O1 2.021(3) .
Zn2 O5 2.064(3) 17_544
Zn2 O4 2.116(2) 16_554
Zn2 O6 2.267(3) 17_544
Zn2 O3 2.298(3) 16_554
Zn2 C20 2.469(4) 17_544
Zn2 C8 2.545(4) 16_554
C1 O2 1.252(4) .
C1 O1 1.253(5) .
C1 C2 1.531(5) .
C2 C3 1.384(6) .
C2 C7 1.392(5) .
C3 C4 1.405(5) .
C3 H3A 0.9500 .
C4 C5 1.403(5) .
C4 C8 1.494(5) .
C5 C6 1.376(5) .
C5 H5A 0.9500 .
C6 C7 1.393(5) .
C6 C9 1.503(5) .
C7 H7A 0.9500 .
C8 O3 1.251(5) .
C8 O4 1.275(5) .
C8 Zn2 2.545(4) 10_554
C9 C10 1.387(5) .
C9 C10 1.407(5) 2_545
C10 C9 1.407(5) 3_655
C10 H10A 0.9500 .
C11 O8 1.250(5) .
C11 O7 1.258(5) .
C11 C12 1.506(5) .
C12 C17 1.362(5) .
C12 C13 1.429(5) .
C13 C14 1.363(5) .
C13 H13A 0.9500 .
C14 C15 1.382(6) .
C14 C20 1.516(6) .
C15 C16 1.389(6) .
C15 H15A 0.9500 .
C16 C17 1.423(6) .
C16 C18 1.470(5) .
C17 H17A 0.9500 .
C18 C19 1.402(6) .
C18 C19 1.404(6) 2
C19 C18 1.404(6) 3
C19 H19A 0.9500 .
C20 O6 1.243(5) .
C20 O5 1.269(5) .
C20 Zn2 2.469(4) 11_554
O3 Zn2 2.298(3) 10_554
O4 Zn2 2.116(2) 10_554
O4 Zn1 2.154(3) 10_554
O5 Zn2 2.064(3) 11_554
O6 Zn2 2.267(3) 11_554
C1S O1S 1.244(6) .
C1S N1S 1.333(7) .
C1S H1SA 0.9500 .
C2S N1S 1.449(8) .
C2S H2SA 0.9800 .
C2S H2SB 0.9800 .
C2S H2SC 0.9800 .
C3S N1S 1.366(9) .
C3S H3SA 0.9800 .
C3S H3SB 0.9800 .
C3S H3SC 0.9800 .
C4S O2S 1.213(6) .
C4S N2S 1.297(7) .
C4S H4SA 0.9500 .
C5S N2S 1.443(9) .
C5S H5SA 0.9800 .
C5S H5SB 0.9800 .
C5S H5SC 0.9800 .
C6S N2S 1.395(11) .
C6S H6SA 0.9800 .
C6S H6SB 0.9800 .
C6S H6SC 0.9800 .
C7S O3S 1.412(6) .
C7S H7SA 0.9800 .
C7S H7SB 0.9800 .
C7S H7SC 0.9800 .

loop_
_geom_torsion_atom_site_label_1
_geom_torsion_atom_site_label_2
_geom_torsion_atom_site_label_3
_geom_torsion_atom_site_label_4
_geom_torsion
_geom_torsion_site_symmetry_1
_geom_torsion_site_symmetry_4
O2 C1 C2 C3 -7.9(5) . .
O1 C1 C2 C3 174.5(3) . .
O2 C1 C2 C7 170.6(4) . .
O1 C1 C2 C7 -7.0(5) . .
C7 C2 C3 C4 -0.3(6) . .
C1 C2 C3 C4 178.2(3) . .
C2 C3 C4 C5 -0.9(5) . .
C2 C3 C4 C8 -179.3(3) . .
C3 C4 C5 C6 0.6(5) . .
C8 C4 C5 C6 179.0(3) . .
C4 C5 C6 C7 1.0(6) . .
C4 C5 C6 C9 -178.6(3) . .
C3 C2 C7 C6 1.9(6) . .
C1 C2 C7 C6 -176.6(3) . .
C5 C6 C7 C2 -2.2(6) . .
C9 C6 C7 C2 177.4(3) . .
C5 C4 C8 O3 -169.3(4) . .
C3 C4 C8 O3 9.1(5) . .
C5 C4 C8 O4 9.9(6) . .
C3 C4 C8 O4 -171.7(3) . .
C5 C4 C8 Zn2 -35(3) . 10_554
C3 C4 C8 Zn2 143(3) . 10_554
C5 C6 C9 C10 39.4(5) . .
C7 C6 C9 C10 -140.2(4) . .
C5 C6 C9 C10 -138.5(4) . 2_545
C7 C6 C9 C10 41.9(5) . 2_545
C10 C9 C10 C9 -0.6(7) 2_545 3_655
C6 C9 C10 C9 -178.5(2) . 3_655
O8 C11 C12 C17 177.7(4) . .
O7 C11 C12 C17 -3.0(5) . .
O8 C11 C12 C13 -2.3(5) . .
O7 C11 C12 C13 177.0(4) . .
C17 C12 C13 C14 4.3(6) . .
C11 C12 C13 C14 -175.6(4) . .
C12 C13 C14 C15 -1.0(6) . .
C12 C13 C14 C20 179.2(4) . .
C13 C14 C15 C16 -3.1(7) . .
C20 C14 C15 C16 176.6(4) . .
C14 C15 C16 C17 3.9(6) . .
C14 C15 C16 C18 -173.2(4) . .
C13 C12 C17 C16 -3.6(6) . .
C11 C12 C17 C16 176.4(4) . .
C15 C16 C17 C12 -0.5(6) . .
C18 C16 C17 C12 176.6(4) . .
C15 C16 C18 C19 141.8(4) . .
C17 C16 C18 C19 -35.2(6) . .
C15 C16 C18 C19 -32.1(6) . 2
C17 C16 C18 C19 150.9(4) . 2
C19 C18 C19 C18 4.5(8) 2 3
C16 C18 C19 C18 -169.4(3) . 3
C13 C14 C20 O6 -151.3(4) . .
C15 C14 C20 O6 28.9(6) . .
C13 C14 C20 O5 30.4(6) . .
C15 C14 C20 O5 -149.4(4) . .
C13 C14 C20 Zn2 62(3) . 11_554
C15 C14 C20 Zn2 -118(3) . 11_554
O2 C1 O1 Zn2 -0.5(6) . .
C2 C1 O1 Zn2 177.0(2) . .
O7 Zn2 O1 C1 91.2(3) . .
O5 Zn2 O1 C1 -168.5(3) 17_544 .
O4 Zn2 O1 C1 -16.7(3) 16_554 .
O6 Zn2 O1 C1 -109.1(3) 17_544 .
O3 Zn2 O1 C1 -25.2(7) 16_554 .
C20 Zn2 O1 C1 -138.2(3) 17_544 .
C8 Zn2 O1 C1 -19.8(4) 16_554 .
O1 C1 O2 Zn1 -25.8(6) . .
C2 C1 O2 Zn1 156.8(3) . .
O1S Zn1 O2 C1 124(5) . .
O8 Zn1 O2 C1 -38.2(4) . .
O2S Zn1 O2 C1 -127.6(4) . .
O3S Zn1 O2 C1 146.1(4) . .
O4 Zn1 O2 C1 56.1(4) 16_554 .
O4 C8 O3 Zn2 -3.3(4) . 10_554
C4 C8 O3 Zn2 175.9(3) . 10_554
O3 C8 O4 Zn2 3.6(4) . 10_554
C4 C8 O4 Zn2 -175.6(3) . 10_554
O3 C8 O4 Zn1 -108.2(4) . 10_554
C4 C8 O4 Zn1 72.7(5) . 10_554
Zn2 C8 O4 Zn1 -111.8(3) 10_554 10_554
O6 C20 O5 Zn2 -2.3(4) . 11_554
C14 C20 O5 Zn2 176.1(3) . 11_554
O5 C20 O6 Zn2 2.1(4) . 11_554
C14 C20 O6 Zn2 -176.2(3) . 11_554
O8 C11 O7 Zn2 13.2(6) . .
C12 C11 O7 Zn2 -166.0(2) . .
O1 Zn2 O7 C11 -75.5(3) . .
O5 Zn2 O7 C11 -179.8(3) 17_544 .
O4 Zn2 O7 C11 35.3(3) 16_554 .
O6 Zn2 O7 C11 175.7(3) 17_544 .
O3 Zn2 O7 C11 92.5(3) 16_554 .
C20 Zn2 O7 C11 179.7(3) 17_544 .
C8 Zn2 O7 C11 64.9(3) 16_554 .
O7 C11 O8 Zn1 -35.6(6) . .
C12 C11 O8 Zn1 143.6(3) . .
O2 Zn1 O8 C11 90.1(4) . .
O1S Zn1 O8 C11 -89.4(4) . .
O2S Zn1 O8 C11 178.8(4) . .
O3S Zn1 O8 C11 -161.7(14) . .
O4 Zn1 O8 C11 -1.1(4) 16_554 .
O1S C1S N1S C3S 174.2(7) . .
O1S C1S N1S C2S -1.5(8) . .
N1S C1S O1S Zn1 164.2(4) . .
O2 Zn1 O1S C1S 144(5) . .
O8 Zn1 O1S C1S -54.2(4) . .
O2S Zn1 O1S C1S 35.3(4) . .
O3S Zn1 O1S C1S 121.5(4) . .
O4 Zn1 O1S C1S -148.5(4) 16_554 .
O2S C4S N2S C6S 3.1(12) . .
O2S C4S N2S C5S 177.8(6) . .
N2S C4S O2S Zn1 -158.1(5) . .
O2 Zn1 O2S C4S 42.9(4) . .
O1S Zn1 O2S C4S -138.6(4) . .
O8 Zn1 O2S C4S -51.1(4) . .
O3S Zn1 O2S C4S 130.4(4) . .
O4 Zn1 O2S C4S 128.2(17) 16_554 .
O2 Zn1 O3S C7S 143.6(3) . .
O1S Zn1 O3S C7S -37.0(3) . .
O8 Zn1 O3S C7S 35.2(17) . .
O2S Zn1 O3S C7S 54.7(3) . .
O4 Zn1 O3S C7S -125.5(3) 16_554 .

loop_
_platon_squeeze_void_nr
_platon_squeeze_void_average_x
_platon_squeeze_void_average_y
_platon_squeeze_void_average_z
_platon_squeeze_void_volume
_platon_squeeze_void_count_electrons
_platon_squeeze_void_content
1 0.082 0.737 0.056 7175 2094 ' '
